data_7246149
loop_
_publ_author_name
'Koyama, Shohei'
'Sato, Kazunobu'
'Yamashita, Masahiro'
'Sakamoto, Ryota'
'Iguchi, Hiroaki'

_publ_section_title
;
 Observation of slow magnetic relaxation phenomena in spatially isolated
 &#x3c0;-radical ions.
;
_journal_issue 7
_journal_name_full 'Physical chemistry chemical physics : PCCP'
_journal_page_first 5459
_journal_page_last 5467
_journal_paper_doi 10.1039/d2cp06026d
_journal_volume 25
_journal_year 2023
_chemical_formula_moiety 'C20 H30 Co, C36 H27 N3 O6'
_chemical_formula_sum 'C56 H57 Co N3 O6'
_chemical_formula_weight 926.97
_space_group_crystal_system monoclinic
_space_group_IT_number 15
_space_group_name_Hall '-C 2yc'
_space_group_name_H-M_alt 'C 1 2/c 1'
_atom_sites_solution_hydrogens geom
_atom_sites_solution_primary dual
_audit_creation_date 2022-07-01
_audit_creation_method
;
Olex2 1.3-ac4
(compiled 2019.04.23 svn.r3594 for Rigaku Oxford Diffraction, GUI svn.r5739)
;
_audit_update_record
;
2022-09-07 deposited with the CCDC.	2023-01-16 downloaded from the CCDC.
;
_cell_angle_alpha 90
_cell_angle_beta 102.711(5)
_cell_angle_gamma 90
_cell_formula_units_Z 4
_cell_length_a 19.8607(12)
_cell_length_b 18.4970(7)
_cell_length_c 12.9906(6)
_cell_measurement_reflns_used 8924
_cell_measurement_temperature 120
_cell_measurement_theta_max 31.2040
_cell_measurement_theta_min 3.4780
_cell_volume 4655.3(4)
_computing_cell_refinement 'CrysAlisPro 1.171.40.61a (Rigaku OD, 2019)'
_computing_data_collection 'CrysAlisPro 1.171.40.61a (Rigaku OD, 2019)'
_computing_data_reduction 'CrysAlisPro 1.171.40.61a (Rigaku OD, 2019)'
_computing_molecular_graphics 'Olex2 (Dolomanov et al., 2009)'
_computing_publication_material 'Olex2 (Dolomanov et al., 2009)'
_computing_structure_refinement 'ShelXL (Sheldrick, 2015)'
_computing_structure_solution 'ShelXT (Sheldrick, 2015)'
_diffrn_ambient_temperature 120
_diffrn_detector 'Rigaku HyPix-6000 area detector'
_diffrn_detector_area_resol_mean 10.0
_diffrn_detector_type 'HPC area detector'
_diffrn_measured_fraction_theta_full 0.992
_diffrn_measured_fraction_theta_max 0.862
_diffrn_measurement_details
;
List of Runs (angles in degrees, time in seconds):

  # Type    Start    End  Width  t~exp~   \w     \q     \k     \f   Frames
#--------------------------------------------------------------------------
  1  \w    -10.00  16.00   0.50   82.85    --   -0.90  45.00 150.00   52
  2  \w    -48.00 -15.00   0.50   82.85    --   -0.90  45.00  30.00   66
  3  \w    -86.00  88.00   0.50   82.85    --   -0.90  45.00  60.00  348
  4  \w      7.00  19.50   0.50   82.85    --   -0.90  45.00   0.00   25
;
_diffrn_measurement_device 'three-circle diffractometer'
_diffrn_measurement_device_type 'Rigaku AFC HyPix-6000'
_diffrn_measurement_method '\w scans'
_diffrn_orient_matrix_type 'CrysAlisPro convention (1999,Acta A55,543-557)'
_diffrn_orient_matrix_UB_11 -0.0103322000
_diffrn_orient_matrix_UB_12 -0.0229668000
_diffrn_orient_matrix_UB_13 -0.0443803000
_diffrn_orient_matrix_UB_21 -0.0142794000
_diffrn_orient_matrix_UB_22 0.0301026000
_diffrn_orient_matrix_UB_23 -0.0310282000
_diffrn_orient_matrix_UB_31 0.0320809000
_diffrn_orient_matrix_UB_32 0.0062528000
_diffrn_orient_matrix_UB_33 -0.0140495000
_diffrn_radiation_monochromator 'multi-layer mirror optics'
_diffrn_radiation_probe x-ray
_diffrn_radiation_type 'Mo K\a'
_diffrn_radiation_wavelength 0.71073
_diffrn_reflns_av_R_equivalents 0.0422
_diffrn_reflns_av_unetI/netI 0.0356
_diffrn_reflns_Laue_measured_fraction_full 0.992
_diffrn_reflns_Laue_measured_fraction_max 0.862
_diffrn_reflns_limit_h_max 27
_diffrn_reflns_limit_h_min -29
_diffrn_reflns_limit_k_max 26
_diffrn_reflns_limit_k_min -26
_diffrn_reflns_limit_l_max 17
_diffrn_reflns_limit_l_min -18
_diffrn_reflns_number 27034
_diffrn_reflns_point_group_measured_fraction_full 0.992
_diffrn_reflns_point_group_measured_fraction_max 0.862
_diffrn_reflns_theta_full 25.242
_diffrn_reflns_theta_max 31.860
_diffrn_reflns_theta_min 2.727
_diffrn_source 'rotating anode X-ray generator'
_diffrn_source_type micromax007
_exptl_absorpt_coefficient_mu 0.425
_exptl_absorpt_correction_T_max 1.00000
_exptl_absorpt_correction_T_min 0.68416
_exptl_absorpt_correction_type multi-scan
_exptl_absorpt_process_details
;
CrysAlisPro 1.171.40.61a (Rigaku Oxford Diffraction, 2019)
Empirical absorption correction using spherical harmonics,
 implemented in SCALE3 ABSPACK scaling algorithm.
;
_exptl_crystal_colour 'dark green'
_exptl_crystal_colour_modifier dark
_exptl_crystal_colour_primary green
_exptl_crystal_density_diffrn 1.323
_exptl_crystal_description block
_exptl_crystal_F_000 1956
_exptl_crystal_preparation 'Magnetic properties'
_exptl_crystal_size_max 0.4
_exptl_crystal_size_mid 0.15
_exptl_crystal_size_min 0.15
_refine_diff_density_max 1.058
_refine_diff_density_min -0.302
_refine_diff_density_rms 0.116
_refine_ls_extinction_method none
_refine_ls_goodness_of_fit_ref 1.063
_refine_ls_hydrogen_treatment constr
_refine_ls_matrix_type full
_refine_ls_number_parameters 309
_refine_ls_number_reflns 6898
_refine_ls_number_restraints 0
_refine_ls_restrained_S_all 1.063
_refine_ls_R_factor_all 0.1058
_refine_ls_R_factor_gt 0.0760
_refine_ls_shift/su_max 0.004
_refine_ls_shift/su_mean 0.000
_refine_ls_structure_factor_coef Fsqd
_refine_ls_weighting_details 'w=1/[\s^2^(Fo^2^)+(0.1078P)^2^+6.6498P] where P=(Fo^2^+2Fc^2^)/3'
_refine_ls_weighting_scheme calc
_refine_ls_wR_factor_gt 0.1875
_refine_ls_wR_factor_ref 0.2108
_reflns_Friedel_coverage 0.000
_reflns_number_gt 4835
_reflns_number_total 6898
_reflns_threshold_expression 'I > 2\s(I)'
_cod_data_source_file d2cp06026d2.cif
_cod_data_source_block 220630codmcp2bti-xy
_cod_depositor_comments 'Adding full bibliography for 7246148--7246150.cif.'
_cod_database_code 7246149
_shelx_shelxl_version_number 2018/3
_chemical_oxdiff_formula CHNOCo
_shelx_space_group_comment
;
The symmetry employed for this shelxl refinement is uniquely defined
by the following loop, which should always be used as a source of
symmetry information in preference to the above space-group names.
They are only intended as comments.
;
_shelx_estimated_absorpt_t_max 0.939
_shelx_estimated_absorpt_t_min 0.848
_diffrn_oxdiff_digest_frames
;
01f62ce7f4df29321e342bc565ccb2a64f000251e1f
;
_reflns_odcompleteness_completeness 99.14
_reflns_odcompleteness_iscentric 1
_reflns_odcompleteness_theta 25.97
_olex2_refinement_description
;
1. Fixed Uiso
 At 1.2 times of:
  All C(H) groups
 At 1.5 times of:
  All C(H,H,H) groups
2.a Aromatic/amide H refined with riding coordinates:
 C00L(H00L), C00N(H00N), C00R(H00R), C00T(H00T), C00X(H00X)
2.b Idealised Me refined as rotating group:
 C00H(H00A,H00B,H00C), C00I(H00J,H00K,H00M), C00Q(H00D,H00E,H00F), C00U(H00G,
 H00H,H00I), C00V(H00O,H00P,H00Q), C00W(H00S,H00U,H00V), C00Y(H00W,H00Y,H),
 C00Z(H00Z,HA,HB)
;
_olex2_submission_special_instructions 'No special instructions were received'
_oxdiff_exptl_absorpt_empirical_details
;
Empirical correction (ABSPACK) includes:
- Absorption correction using spherical harmonics
- Frame scaling
;
_oxdiff_exptl_absorpt_empirical_full_max 1.436
_oxdiff_exptl_absorpt_empirical_full_min 0.775

loop_
_space_group_symop_operation_xyz
'x, y, z'
'-x, y, -z+1/2'
'x+1/2, y+1/2, z'
'-x+1/2, y+1/2, -z+1/2'
'-x, -y, -z'
'x, -y, z-1/2'
'-x+1/2, -y+1/2, -z'
'x+1/2, -y+1/2, z-1/2'

loop_
_atom_site_label
_atom_site_type_symbol
_atom_site_fract_x
_atom_site_fract_y
_atom_site_fract_z
_atom_site_U_iso_or_equiv
_atom_site_adp_type
_atom_site_occupancy
_atom_site_site_symmetry_order
_atom_site_calc_flag
_atom_site_refinement_flags_posn
_atom_site_refinement_flags_adp
_atom_site_refinement_flags_occupancy
_atom_site_disorder_assembly
_atom_site_disorder_group
Co01 Co 0.750000 0.750000 0.500000 0.03428(16) Uani 1 2 d S T P . .
O002 O 0.41834(11) 0.59444(10) 0.59398(15) 0.0464(5) Uani 1 1 d . . . . .
N003 N 0.500000 0.57810(16) 0.750000 0.0378(6) Uani 1 2 d S T P . .
O004 O 0.38119(13) 0.73775(11) 0.47459(17) 0.0499(5) Uani 1 1 d . . . . .
O005 O 0.44133(14) 0.95129(11) 0.64875(19) 0.0589(6) Uani 1 1 d . . . . .
N006 N 0.39897(13) 0.85308(12) 0.54395(19) 0.0444(5) Uani 1 1 d . . . . .
C007 C 0.45844(14) 0.61978(13) 0.6686(2) 0.0377(5) Uani 1 1 d . . . . .
C008 C 0.35941(16) 0.89176(14) 0.4551(2) 0.0448(6) Uani 1 1 d . . . . .
C009 C 0.28834(17) 0.89713(14) 0.4428(2) 0.0459(6) Uani 1 1 d . . . . .
C00A C 0.40689(15) 0.77740(14) 0.5468(2) 0.0416(6) Uani 1 1 d . . . . .
C00B C 0.500000 0.50049(19) 0.750000 0.0419(8) Uani 1 2 d S T P . .
C00C C 0.45317(14) 0.76085(13) 0.6512(2) 0.0380(5) Uani 1 1 d . . . . .
C00D C 0.47577(13) 0.69511(13) 0.7001(2) 0.0363(5) Uani 1 1 d . . . . .
C00E C 0.47605(15) 0.82724(13) 0.7010(2) 0.0413(6) Uani 1 1 d . . . . .
C00F C 0.71323(15) 0.64621(14) 0.5088(2) 0.0406(6) Uani 1 1 d . . . . .
C00G C 0.78700(17) 0.64825(15) 0.5441(2) 0.0486(7) Uani 1 1 d . . . . .
C00H C 0.25306(16) 0.86607(19) 0.5248(3) 0.0544(8) Uani 1 1 d . . . . .
H00A H 0.261103 0.813797 0.530309 0.082 Uiso 1 1 calc GR . . . .
H00B H 0.203358 0.875472 0.503982 0.082 Uiso 1 1 calc GR . . . .
H00C H 0.271842 0.888786 0.593241 0.082 Uiso 1 1 calc GR . . . .
C00I C 0.67352(16) 0.59924(15) 0.4227(2) 0.0478(6) Uani 1 1 d . . . . .
H00J H 0.628559 0.621371 0.393407 0.072 Uiso 1 1 calc GR . . . .
H00K H 0.666647 0.551497 0.451507 0.072 Uiso 1 1 calc GR . . . .
H00M H 0.699331 0.594068 0.366973 0.072 Uiso 1 1 calc GR . . . .
C00J C 0.39378(19) 0.92265(16) 0.3824(3) 0.0557(8) Uani 1 1 d . . . . .
C00K C 0.43989(17) 0.88638(14) 0.6341(2) 0.0475(7) Uani 1 1 d . . . . .
C00L C 0.2499(2) 0.93207(16) 0.3530(3) 0.0556(8) Uani 1 1 d . . . . .
H00L H 0.201023 0.934753 0.342158 0.067 Uiso 1 1 calc R . . . .
C00M C 0.46364(16) 0.46471(15) 0.8154(2) 0.0499(7) Uani 1 1 d . . . . .
C00N C 0.3537(3) 0.95899(17) 0.2953(3) 0.0687(11) Uani 1 1 d . . . . .
H00N H 0.375721 0.981511 0.245839 0.082 Uiso 1 1 calc R . . . .
C00O C 0.8035(2) 0.69751(16) 0.6315(2) 0.0637(10) Uani 1 1 d . . . . .
C00P C 0.6853(2) 0.69469(16) 0.5746(3) 0.0587(9) Uani 1 1 d . . . . .
C00Q C 0.4709(2) 0.9145(2) 0.3981(4) 0.0731(11) Uani 1 1 d . . . . .
H00D H 0.493602 0.937437 0.464692 0.110 Uiso 1 1 calc GR . . . .
H00E H 0.486288 0.937841 0.339525 0.110 Uiso 1 1 calc GR . . . .
H00F H 0.482823 0.863084 0.400159 0.110 Uiso 1 1 calc GR . . . .
C00R C 0.2829(2) 0.96259(17) 0.2804(3) 0.0665(10) Uani 1 1 d . . . . .
H00R H 0.256570 0.986197 0.219823 0.080 Uiso 1 1 calc R . . . .
C00S C 0.7414(2) 0.72524(17) 0.6500(2) 0.0658(11) Uani 1 1 d . . . . .
C00T C 0.46502(19) 0.38928(17) 0.8158(3) 0.0668(11) Uani 1 1 d . . . . .
H00T H 0.442154 0.362924 0.860804 0.080 Uiso 1 1 calc R . . . .
C00U C 0.42388(18) 0.50571(19) 0.8826(3) 0.0570(8) Uani 1 1 d . . . . .
H00G H 0.455621 0.536266 0.932734 0.086 Uiso 1 1 calc GR . . . .
H00H H 0.401077 0.471477 0.921370 0.086 Uiso 1 1 calc GR . . . .
H00I H 0.389049 0.536105 0.837409 0.086 Uiso 1 1 calc GR . . . .
C00V C 0.83742(19) 0.60428(18) 0.4991(4) 0.0714(11) Uani 1 1 d . . . . .
H00O H 0.817962 0.594588 0.424306 0.107 Uiso 1 1 calc GR . . . .
H00P H 0.846428 0.558417 0.537426 0.107 Uiso 1 1 calc GR . . . .
H00Q H 0.880699 0.631206 0.506267 0.107 Uiso 1 1 calc GR . . . .
C00W C 0.6104(3) 0.7067(2) 0.5688(5) 0.103(2) Uani 1 1 d . . . . .
H00S H 0.603073 0.756374 0.590188 0.154 Uiso 1 1 calc GR . . . .
H00U H 0.594226 0.672779 0.616097 0.154 Uiso 1 1 calc GR . . . .
H00V H 0.584480 0.698815 0.496239 0.154 Uiso 1 1 calc GR . . . .
C00X C 0.500000 0.3530(2) 0.750000 0.0778(19) Uani 1 2 d S T P . .
H00X H 0.499999 0.301686 0.750001 0.093 Uiso 1 2 calc RS T P . .
C00Y C 0.7349(4) 0.7760(3) 0.7384(3) 0.109(2) Uani 1 1 d . . . . .
H00W H 0.775760 0.807152 0.755498 0.164 Uiso 1 1 calc GR . . . .
H00Y H 0.731326 0.747794 0.800896 0.164 Uiso 1 1 calc GR . . . .
H H 0.693530 0.805848 0.716307 0.164 Uiso 1 1 calc GR . . . .
C00Z C 0.8755(3) 0.7150(2) 0.6927(4) 0.111(2) Uani 1 1 d . . . . .
H00Z H 0.903401 0.670763 0.702762 0.167 Uiso 1 1 calc GR . . . .
HA H 0.873244 0.735108 0.761606 0.167 Uiso 1 1 calc GR . . . .
HB H 0.896670 0.750390 0.653374 0.167 Uiso 1 1 calc GR . . . .

loop_
_atom_site_aniso_label
_atom_site_aniso_U_11
_atom_site_aniso_U_22
_atom_site_aniso_U_33
_atom_site_aniso_U_23
_atom_site_aniso_U_13
_atom_site_aniso_U_12
Co01 0.0491(3) 0.0294(2) 0.0301(2) -0.00269(16) 0.02109(19) -0.00243(19)
O002 0.0578(12) 0.0356(9) 0.0431(10) -0.0030(8) 0.0055(9) 0.0063(9)
N003 0.0476(17) 0.0298(13) 0.0367(15) 0.000 0.0107(13) 0.000
O004 0.0671(14) 0.0378(9) 0.0455(11) 0.0032(8) 0.0138(10) 0.0056(9)
O005 0.0898(17) 0.0301(9) 0.0663(14) 0.0014(9) 0.0381(13) 0.0076(10)
N006 0.0577(14) 0.0304(10) 0.0523(13) 0.0033(9) 0.0277(11) 0.0072(10)
C007 0.0482(14) 0.0297(10) 0.0393(12) 0.0016(9) 0.0187(11) 0.0066(10)
C008 0.0638(18) 0.0313(11) 0.0489(15) 0.0051(10) 0.0332(13) 0.0086(12)
C009 0.0643(18) 0.0344(12) 0.0473(15) 0.0072(10) 0.0304(13) 0.0122(12)
C00A 0.0526(15) 0.0318(11) 0.0471(14) 0.0050(10) 0.0257(12) 0.0063(11)
C00B 0.048(2) 0.0302(15) 0.0416(18) 0.000 -0.0038(15) 0.000
C00C 0.0456(14) 0.0343(11) 0.0414(13) 0.0010(9) 0.0251(11) 0.0040(10)
C00D 0.0435(13) 0.0337(11) 0.0375(12) 0.0000(9) 0.0210(10) 0.0014(10)
C00E 0.0530(15) 0.0329(11) 0.0461(13) 0.0025(10) 0.0286(11) 0.0025(11)
C00F 0.0544(15) 0.0330(11) 0.0411(13) -0.0003(9) 0.0251(11) -0.0030(11)
C00G 0.0625(18) 0.0326(12) 0.0477(15) -0.0023(10) 0.0055(13) -0.0014(12)
C00H 0.0565(18) 0.0565(18) 0.0583(18) 0.0169(14) 0.0303(15) 0.0097(14)
C00I 0.0491(16) 0.0360(13) 0.0595(17) -0.0070(12) 0.0151(13) -0.0040(12)
C00J 0.082(2) 0.0371(13) 0.0643(19) 0.0005(12) 0.0507(17) 0.0032(14)
C00K 0.0648(18) 0.0319(12) 0.0570(16) 0.0034(11) 0.0377(14) 0.0046(12)
C00L 0.081(2) 0.0400(14) 0.0515(16) 0.0067(12) 0.0276(15) 0.0177(15)
C00M 0.0480(16) 0.0388(13) 0.0543(16) 0.0098(12) -0.0072(13) -0.0082(12)
C00N 0.123(3) 0.0422(15) 0.0592(19) 0.0112(13) 0.059(2) 0.0075(18)
C00O 0.106(3) 0.0357(14) 0.0420(15) 0.0023(11) 0.0003(17) -0.0120(17)
C00P 0.088(2) 0.0378(13) 0.0688(19) -0.0051(13) 0.0580(18) -0.0096(15)
C00Q 0.085(3) 0.066(2) 0.089(3) -0.0099(19) 0.063(2) -0.009(2)
C00R 0.116(3) 0.0432(15) 0.0502(17) 0.0117(13) 0.0387(19) 0.0230(18)
C00S 0.132(3) 0.0377(13) 0.0384(15) -0.0057(11) 0.0425(18) -0.0201(19)
C00T 0.0572(19) 0.0401(15) 0.088(3) 0.0197(16) -0.0163(18) -0.0115(14)
C00U 0.0565(18) 0.0619(19) 0.0522(17) 0.0170(14) 0.0107(14) -0.0083(15)
C00V 0.0524(19) 0.0425(16) 0.115(3) -0.0125(18) 0.010(2) 0.0064(15)
C00W 0.098(3) 0.064(2) 0.181(5) -0.031(3) 0.105(4) -0.013(2)
C00X 0.064(3) 0.0294(19) 0.117(5) 0.000 -0.031(3) 0.000
C00Y 0.226(7) 0.068(2) 0.057(2) -0.0218(19) 0.082(3) -0.038(3)
C00Z 0.143(5) 0.055(2) 0.098(3) 0.009(2) -0.057(3) -0.025(3)

loop_
_atom_type_symbol
_atom_type_description
_atom_type_scat_dispersion_real
_atom_type_scat_dispersion_imag
_atom_type_scat_source
C C 0.0033 0.0016 'International Tables Vol C Tables 4.2.6.8 and 6.1.1.4'
H H 0.0000 0.0000 'International Tables Vol C Tables 4.2.6.8 and 6.1.1.4'
Co Co 0.3494 0.9721 'International Tables Vol C Tables 4.2.6.8 and 6.1.1.4'
N N 0.0061 0.0033 'International Tables Vol C Tables 4.2.6.8 and 6.1.1.4'
O O 0.0106 0.0060 'International Tables Vol C Tables 4.2.6.8 and 6.1.1.4'

loop_
_geom_angle_atom_site_label_1
_geom_angle_atom_site_label_2
_geom_angle_atom_site_label_3
_geom_angle
_geom_angle_site_symmetry_1
_geom_angle_site_symmetry_3
_geom_angle_publ_flag
C00F Co01 C00F 180.0 . 7_666 ?
C00G Co01 C00F 139.21(13) 7_666 . ?
C00G Co01 C00F 40.79(12) 7_666 7_666 ?
C00G Co01 C00F 139.21(13) . 7_666 ?
C00G Co01 C00F 40.79(12) . . ?
C00G Co01 C00G 180.00(18) . 7_666 ?
C00O Co01 C00F 111.20(12) 7_666 . ?
C00O Co01 C00F 68.80(12) . . ?
C00O Co01 C00F 68.80(12) 7_666 7_666 ?
C00O Co01 C00F 111.20(12) . 7_666 ?
C00O Co01 C00G 139.02(12) 7_666 . ?
C00O Co01 C00G 40.98(12) . . ?
C00O Co01 C00G 139.02(12) . 7_666 ?
C00O Co01 C00G 40.98(12) 7_666 7_666 ?
C00O Co01 C00O 180.0 . 7_666 ?
C00P Co01 C00F 40.78(10) 7_666 7_666 ?
C00P Co01 C00F 139.22(10) . 7_666 ?
C00P Co01 C00F 40.78(10) . . ?
C00P Co01 C00F 139.22(10) 7_666 . ?
C00P Co01 C00G 111.51(14) 7_666 . ?
C00P Co01 C00G 68.50(14) 7_666 7_666 ?
C00P Co01 C00G 111.50(14) . 7_666 ?
C00P Co01 C00G 68.49(14) . . ?
C00P Co01 C00O 68.45(17) . . ?
C00P Co01 C00O 111.55(17) . 7_666 ?
C00P Co01 C00O 68.45(17) 7_666 7_666 ?
C00P Co01 C00O 111.55(17) 7_666 . ?
C00P Co01 C00P 180.0 . 7_666 ?
C00S Co01 C00F 111.43(11) . 7_666 ?
C00S Co01 C00F 68.58(11) 7_666 7_666 ?
C00S Co01 C00F 68.57(11) . . ?
C00S Co01 C00F 111.42(11) 7_666 . ?
C00S Co01 C00G 111.77(14) . 7_666 ?
C00S Co01 C00G 111.77(14) 7_666 . ?
C00S Co01 C00G 68.23(14) . . ?
C00S Co01 C00G 68.23(14) 7_666 7_666 ?
C00S Co01 C00O 40.18(17) . . ?
C00S Co01 C00O 139.82(17) 7_666 . ?
C00S Co01 C00O 139.82(17) . 7_666 ?
C00S Co01 C00O 40.18(17) 7_666 7_666 ?
C00S Co01 C00P 40.86(16) 7_666 7_666 ?
C00S Co01 C00P 139.14(16) 7_666 . ?
C00S Co01 C00P 139.14(16) . 7_666 ?
C00S Co01 C00P 40.85(16) . . ?
C00S Co01 C00S 180.0 . 7_666 ?
C007 N003 C007 114.1(3) 2_656 . ?
C007 N003 C00B 122.95(14) 2_656 . ?
C007 N003 C00B 122.95(14) . . ?
C00A N006 C008 123.7(2) . . ?
C00A N006 C00K 111.8(2) . . ?
C00K N006 C008 124.2(2) . . ?
O002 C007 N003 124.1(2) . . ?
O002 C007 C00D 131.6(2) . . ?
N003 C007 C00D 104.2(2) . . ?
C009 C008 N006 119.4(2) . . ?
C009 C008 C00J 121.7(3) . . ?
C00J C008 N006 118.9(3) . . ?
C008 C009 C00H 120.6(3) . . ?
C008 C009 C00L 118.8(3) . . ?
C00L C009 C00H 120.6(3) . . ?
O004 C00A N006 123.7(3) . . ?
O004 C00A C00C 130.5(2) . . ?
N006 C00A C00C 105.7(2) . . ?
C00M C00B N003 118.27(18) . . ?
C00M C00B N003 118.27(18) 2_656 . ?
C00M C00B C00M 123.5(4) . 2_656 ?
C00D C00C C00A 131.5(2) . . ?
C00D C00C C00E 120.5(3) . . ?
C00E C00C C00A 108.0(2) . . ?
C00C C00D C007 131.6(3) . . ?
C00C C00D C00D 119.66(16) . 2_656 ?
C00D C00D C007 108.71(15) 2_656 . ?
C00C C00E C00K 107.9(3) . . ?
C00E C00E C00C 119.80(16) 2_656 . ?
C00E C00E C00K 132.27(17) 2_656 . ?
C00G C00F Co01 69.22(15) . . ?
C00G C00F C00I 126.0(2) . . ?
C00I C00F Co01 129.29(19) . . ?
C00P C00F Co01 68.87(15) . . ?
C00P C00F C00G 107.1(3) . . ?
C00P C00F C00I 126.8(3) . . ?
C00F C00G Co01 70.00(15) . . ?
C00F C00G C00V 125.5(3) . . ?
C00O C00G Co01 69.21(17) . . ?
C00O C00G C00F 108.0(3) . . ?
C00O C00G C00V 126.4(3) . . ?
C00V C00G Co01 127.9(3) . . ?
C008 C00J C00Q 119.9(3) . . ?
C00N C00J C008 117.6(3) . . ?
C00N C00J C00Q 122.4(3) . . ?
O005 C00K N006 123.4(3) . . ?
O005 C00K C00E 130.3(3) . . ?
N006 C00K C00E 106.3(2) . . ?
C00R C00L C009 120.1(4) . . ?
C00B C00M C00U 121.4(3) . . ?
C00T C00M C00B 117.6(4) . . ?
C00T C00M C00U 121.0(3) . . ?
C00R C00N C00J 121.1(3) . . ?
C00G C00O Co01 69.81(17) . . ?
C00G C00O C00Z 125.3(4) . . ?
C00S C00O Co01 69.83(19) . . ?
C00S C00O C00G 108.1(3) . . ?
C00S C00O C00Z 126.7(4) . . ?
C00Z C00O Co01 126.5(3) . . ?
C00F C00P Co01 70.35(15) . . ?
C00F C00P C00W 125.2(4) . . ?
C00S C00P Co01 69.55(17) . . ?
C00S C00P C00F 108.1(3) . . ?
C00S C00P C00W 126.6(3) . . ?
C00W C00P Co01 128.7(3) . . ?
C00N C00R C00L 120.5(3) . . ?
C00O C00S Co01 69.99(18) . . ?
C00O C00S C00P 108.7(3) . . ?
C00O C00S C00Y 125.6(4) . . ?
C00P C00S Co01 69.60(17) . . ?
C00P C00S C00Y 125.7(4) . . ?
C00Y C00S Co01 128.6(3) . . ?
C00X C00T C00M 119.5(4) . . ?
C00T C00X C00T 122.2(4) . 2_656 ?

loop_
_geom_bond_atom_site_label_1
_geom_bond_atom_site_label_2
_geom_bond_distance
_geom_bond_site_symmetry_2
_geom_bond_publ_flag
Co01 C00F 2.066(3) . ?
Co01 C00F 2.066(3) 7_666 ?
Co01 C00G 2.055(3) . ?
Co01 C00G 2.056(3) 7_666 ?
Co01 C00O 2.048(3) . ?
Co01 C00O 2.048(3) 7_666 ?
Co01 C00P 2.046(3) . ?
Co01 C00P 2.046(3) 7_666 ?
Co01 C00S 2.045(3) 7_666 ?
Co01 C00S 2.045(3) . ?
O002 C007 1.206(3) . ?
N003 C007 1.417(3) . ?
N003 C007 1.417(3) 2_656 ?
N003 C00B 1.436(4) . ?
O004 C00A 1.212(4) . ?
O005 C00K 1.215(3) . ?
N006 C008 1.436(4) . ?
N006 C00A 1.408(3) . ?
N006 C00K 1.412(4) . ?
C007 C00D 1.471(3) . ?
C008 C009 1.389(4) . ?
C008 C00J 1.403(4) . ?
C009 C00H 1.511(4) . ?
C009 C00L 1.404(4) . ?
C00A C00C 1.493(4) . ?
C00B C00M 1.397(4) . ?
C00B C00M 1.397(4) 2_656 ?
C00C C00D 1.399(3) . ?
C00C C00E 1.415(4) . ?
C00D C00D 1.434(5) 2_656 ?
C00E C00E 1.412(6) 2_656 ?
C00E C00K 1.481(4) . ?
C00F C00G 1.436(5) . ?
C00F C00I 1.496(4) . ?
C00F C00P 1.433(4) . ?
C00G C00O 1.436(4) . ?
C00G C00V 1.505(5) . ?
C00J C00N 1.403(5) . ?
C00J C00Q 1.507(5) . ?
C00L C00R 1.382(5) . ?
C00M C00T 1.396(4) . ?
C00M C00U 1.504(5) . ?
C00N C00R 1.379(6) . ?
C00O C00S 1.406(6) . ?
C00O C00Z 1.510(6) . ?
C00P C00S 1.428(6) . ?
C00P C00W 1.490(6) . ?
C00S C00Y 1.510(5) . ?
C00T C00X 1.387(5) . ?
